data_7130281
loop_
_publ_author_name
'Wang, Zhen-Hua'
'Wei, Lei'
'Jiao, Ke-Jin'
'Ma, Cong'
'Mei, Tian-Sheng'

_publ_section_title
;
 Nickel-Catalyzed Decarboxylative Cross-Coupling of Indole-3-acetic Acids
 with Aryl Bromides by Convergent Paired Electrolysis
;
_journal_name_full 'Chemical Communications'
_journal_paper_doi 10.1039/D2CC02641D
_journal_year 2022
_chemical_formula_sum 'C19 H19 N'
_chemical_formula_weight 261.35
_space_group_crystal_system orthorhombic
_space_group_IT_number 61
_space_group_name_Hall '-P 2ac 2ab'
_space_group_name_H-M_alt 'P b c a'
_atom_sites_solution_hydrogens geom
_audit_creation_method SHELXL-2013
_audit_update_record
;
2021-12-22 deposited with the CCDC.	2022-06-22 downloaded from the CCDC.
;
_cell_angle_alpha 90
_cell_angle_beta 90
_cell_angle_gamma 90
_cell_formula_units_Z 8
_cell_length_a 8.3081(5)
_cell_length_b 7.9162(5)
_cell_length_c 44.227(2)
_cell_measurement_reflns_used 5705
_cell_measurement_temperature 213(2)
_cell_measurement_theta_max 54.774
_cell_measurement_theta_min 5.238
_cell_volume 2908.7(3)
_computing_cell_refinement 'Bruker SAINT'
_computing_data_collection 'Bruker APEX2'
_computing_data_reduction 'Bruker SAINT'
_computing_molecular_graphics 'Bruker SHELXTL'
_computing_publication_material 'Bruker SHELXTL'
_computing_structure_refinement 'SHELXL-2013 (Sheldrick, 2013)'
_computing_structure_solution 'SHELXS-97 (Sheldrick 2008)'
_diffrn_ambient_temperature 213(2)
_diffrn_measured_fraction_theta_full 0.994
_diffrn_measured_fraction_theta_max 0.994
_diffrn_measurement_device_type 'Bruker APEX-II CCD'
_diffrn_measurement_method '\f and \w scans'
_diffrn_radiation_type MoK\a
_diffrn_radiation_wavelength 0.71073
_diffrn_reflns_av_R_equivalents 0.0368
_diffrn_reflns_av_unetI/netI 0.0319
_diffrn_reflns_Laue_measured_fraction_full 0.994
_diffrn_reflns_Laue_measured_fraction_max 0.994
_diffrn_reflns_limit_h_max 9
_diffrn_reflns_limit_h_min -10
_diffrn_reflns_limit_k_max 7
_diffrn_reflns_limit_k_min -9
_diffrn_reflns_limit_l_max 54
_diffrn_reflns_limit_l_min -54
_diffrn_reflns_number 13191
_diffrn_reflns_point_group_measured_fraction_full 0.994
_diffrn_reflns_point_group_measured_fraction_max 0.994
_diffrn_reflns_theta_full 25.242
_diffrn_reflns_theta_max 25.999
_diffrn_reflns_theta_min 2.619
_exptl_absorpt_coefficient_mu 0.069
_exptl_absorpt_correction_T_max 0.7456
_exptl_absorpt_correction_T_min 0.6362
_exptl_absorpt_correction_type multi-scan
_exptl_absorpt_process_details sadabs
_exptl_crystal_colour colorless
_exptl_crystal_density_diffrn 1.194
_exptl_crystal_description prismatic
_exptl_crystal_F_000 1120
_exptl_crystal_size_max 0.200
_exptl_crystal_size_mid 0.150
_exptl_crystal_size_min 0.120
_refine_diff_density_max 0.191
_refine_diff_density_min -0.156
_refine_diff_density_rms 0.033
_refine_ls_extinction_coef 0.018(3)
_refine_ls_extinction_expression Fc^*^=kFc[1+0.001xFc^2^\l^3^/sin(2\q)]^-1/4^
_refine_ls_extinction_method SHELXL
_refine_ls_goodness_of_fit_ref 1.042
_refine_ls_hydrogen_treatment constr
_refine_ls_matrix_type full
_refine_ls_number_parameters 183
_refine_ls_number_reflns 2834
_refine_ls_number_restraints 0
_refine_ls_restrained_S_all 1.042
_refine_ls_R_factor_all 0.0566
_refine_ls_R_factor_gt 0.0439
_refine_ls_shift/su_max 0.000
_refine_ls_shift/su_mean 0.000
_refine_ls_structure_factor_coef Fsqd
_refine_ls_weighting_details 'w=1/[\s^2^(Fo^2^)+(0.0500P)^2^+0.8243P] where P=(Fo^2^+2Fc^2^)/3'
_refine_ls_weighting_scheme calc
_refine_ls_wR_factor_gt 0.1058
_refine_ls_wR_factor_ref 0.1159
_reflns_Friedel_coverage 0.000
_reflns_number_gt 2282
_reflns_number_total 2834
_reflns_threshold_expression 'I > 2\s(I)'
_cod_data_source_file d2cc02641d2.cif
_cod_data_source_block d8v211031
_cod_database_code 7130281
_shelx_space_group_comment
; 
The symmetry employed for this shelxl refinement is uniquely defined 
by the following loop, which should always be used as a source of 
symmetry information in preference to the above space-group names. 
They are only intended as comments. 
;
_shelx_estimated_absorpt_t_min 0.986
_shelx_estimated_absorpt_t_max 0.992
_shelxl_version_number 2013-4

loop_
_space_group_symop_operation_xyz
'x, y, z'
'-x+1/2, -y, z+1/2'
'-x, y+1/2, -z+1/2'
'x+1/2, -y+1/2, -z'
'-x, -y, -z'
'x-1/2, y, -z-1/2'
'x, -y-1/2, z-1/2'
'-x-1/2, y-1/2, z'

loop_
_atom_site_label
_atom_site_type_symbol
_atom_site_fract_x
_atom_site_fract_y
_atom_site_fract_z
_atom_site_U_iso_or_equiv
_atom_site_adp_type
_atom_site_occupancy
_atom_site_site_symmetry_order
_atom_site_calc_flag
_atom_site_refinement_flags_posn
_atom_site_refinement_flags_adp
_atom_site_refinement_flags_occupancy
_atom_site_disorder_assembly
_atom_site_disorder_group
N1 N 0.43472(15) -0.00352(16) 0.41897(3) 0.0426(3) Uani 1 1 d . . . . .
C1 C 0.49251(16) 0.12482(18) 0.43700(3) 0.0364(4) Uani 1 1 d . . . . .
C2 C 0.4756(2) 0.1510(2) 0.46780(4) 0.0496(4) Uani 1 1 d . . . . .
H2 H 0.4172 0.0755 0.4800 0.059 Uiso 1 1 calc R U . . .
C3 C 0.5480(2) 0.2928(3) 0.47976(4) 0.0578(5) Uani 1 1 d . . . . .
H3 H 0.5389 0.3141 0.5006 0.069 Uiso 1 1 calc R U . . .
C4 C 0.6345(2) 0.4054(2) 0.46176(4) 0.0560(5) Uani 1 1 d . . . . .
H4 H 0.6832 0.5004 0.4707 0.067 Uiso 1 1 calc R U . . .
C5 C 0.64968(18) 0.3793(2) 0.43105(4) 0.0434(4) Uani 1 1 d . . . . .
H5 H 0.7074 0.4559 0.4190 0.052 Uiso 1 1 calc R U . . .
C6 C 0.57775(16) 0.23701(18) 0.41823(3) 0.0335(3) Uani 1 1 d . . . . .
C7 C 0.56961(16) 0.17155(18) 0.38803(3) 0.0338(3) Uani 1 1 d . . . . .
C8 C 0.48283(18) 0.02610(19) 0.38985(3) 0.0402(4) Uani 1 1 d . . . . .
H8 H 0.4591 -0.0445 0.3733 0.048 Uiso 1 1 calc R U . . .
C9 C 0.3503(3) -0.1525(2) 0.42950(5) 0.0720(6) Uani 1 1 d . . . . .
H9A H 0.3015 -0.2099 0.4124 0.108 Uiso 1 1 calc R U . . .
H9B H 0.2672 -0.1195 0.4437 0.108 Uiso 1 1 calc R U . . .
H9C H 0.4258 -0.2279 0.4394 0.108 Uiso 1 1 calc R U . . .
C10 C 0.64615(18) 0.2418(2) 0.36009(3) 0.0398(4) Uani 1 1 d . . . . .
H10A H 0.6525 0.1509 0.3451 0.048 Uiso 1 1 calc R U . . .
H10B H 0.7567 0.2746 0.3651 0.048 Uiso 1 1 calc R U . . .
C11 C 0.56438(16) 0.39191(17) 0.34540(3) 0.0300(3) Uani 1 1 d . . . . .
C12 C 0.45141(16) 0.49233(18) 0.35992(3) 0.0321(3) Uani 1 1 d . . . . .
H12 H 0.4212 0.4667 0.3799 0.039 Uiso 1 1 calc R U . . .
C13 C 0.38246(16) 0.62955(17) 0.34549(3) 0.0312(3) Uani 1 1 d . . . . .
H13 H 0.3050 0.6943 0.3558 0.037 Uiso 1 1 calc R U . . .
C14 C 0.42492(16) 0.67397(17) 0.31613(3) 0.0301(3) Uani 1 1 d . . . . .
C15 C 0.53742(17) 0.57301(18) 0.30151(3) 0.0348(3) Uani 1 1 d . . . . .
H15 H 0.5685 0.5992 0.2816 0.042 Uiso 1 1 calc R U . . .
C16 C 0.60424(17) 0.43444(18) 0.31583(3) 0.0342(3) Uani 1 1 d . . . . .
H16 H 0.6787 0.3671 0.3053 0.041 Uiso 1 1 calc R U . . .
C17 C 0.34765(17) 0.82361(19) 0.30191(3) 0.0365(4) Uani 1 1 d . . . . .
H17 H 0.2543 0.8684 0.3133 0.044 Uiso 1 1 calc R U . . .
C18 C 0.4441(2) 0.9562(2) 0.28584(4) 0.0545(5) Uani 1 1 d . . . . .
H18A H 0.4122 1.0744 0.2886 0.065 Uiso 1 1 calc R U . . .
H18B H 0.5602 0.9377 0.2838 0.065 Uiso 1 1 calc R U . . .
C19 C 0.3353(2) 0.8455(2) 0.26842(4) 0.0563(5) Uani 1 1 d . . . . .
H19A H 0.3842 0.7587 0.2556 0.068 Uiso 1 1 calc R U . . .
H19B H 0.2362 0.8953 0.2604 0.068 Uiso 1 1 calc R U . . .

loop_
_atom_site_aniso_label
_atom_site_aniso_U_11
_atom_site_aniso_U_22
_atom_site_aniso_U_33
_atom_site_aniso_U_23
_atom_site_aniso_U_13
_atom_site_aniso_U_12
N1 0.0402(7) 0.0352(7) 0.0524(8) 0.0117(6) -0.0051(6) -0.0069(6)
C1 0.0309(7) 0.0378(8) 0.0404(8) 0.0104(6) -0.0015(6) 0.0048(6)
C2 0.0458(9) 0.0597(11) 0.0432(9) 0.0168(8) 0.0049(7) 0.0115(8)
C3 0.0647(11) 0.0743(13) 0.0345(8) -0.0044(8) -0.0004(8) 0.0187(10)
C4 0.0593(11) 0.0553(11) 0.0535(10) -0.0154(9) -0.0056(8) 0.0009(9)
C5 0.0409(8) 0.0409(9) 0.0483(9) -0.0027(7) 0.0003(7) -0.0030(7)
C6 0.0290(7) 0.0322(8) 0.0393(8) 0.0040(6) -0.0013(6) 0.0033(6)
C7 0.0330(7) 0.0309(8) 0.0373(7) 0.0047(6) -0.0021(6) 0.0045(6)
C8 0.0416(8) 0.0365(8) 0.0426(8) 0.0024(6) -0.0111(7) 0.0002(7)
C9 0.0754(13) 0.0568(12) 0.0839(14) 0.0251(10) -0.0080(11) -0.0290(11)
C10 0.0411(8) 0.0395(9) 0.0388(8) 0.0053(6) 0.0057(6) 0.0101(7)
C11 0.0290(7) 0.0303(7) 0.0307(7) -0.0002(5) 0.0001(5) -0.0013(5)
C12 0.0353(7) 0.0338(8) 0.0272(7) 0.0012(5) 0.0041(5) -0.0002(6)
C13 0.0326(7) 0.0306(7) 0.0303(7) -0.0033(5) 0.0049(6) 0.0007(6)
C14 0.0303(7) 0.0291(7) 0.0310(7) 0.0004(5) 0.0009(5) -0.0019(5)
C15 0.0371(7) 0.0380(8) 0.0293(7) 0.0024(6) 0.0055(6) 0.0003(6)
C16 0.0329(7) 0.0362(8) 0.0335(7) -0.0016(6) 0.0070(6) 0.0038(6)
C17 0.0380(8) 0.0365(8) 0.0351(7) 0.0057(6) 0.0044(6) 0.0045(6)
C18 0.0480(9) 0.0470(10) 0.0686(12) 0.0249(9) 0.0081(8) 0.0051(8)
C19 0.0673(11) 0.0613(12) 0.0403(9) 0.0104(8) -0.0047(8) 0.0177(9)

loop_
_atom_type_symbol
_atom_type_description
_atom_type_scat_dispersion_real
_atom_type_scat_dispersion_imag
_atom_type_scat_source
C C 0.0033 0.0016 'International Tables Vol C Tables 4.2.6.8 and 6.1.1.4'
H H 0.0000 0.0000 'International Tables Vol C Tables 4.2.6.8 and 6.1.1.4'
N N 0.0061 0.0033 'International Tables Vol C Tables 4.2.6.8 and 6.1.1.4'

loop_
_geom_angle_atom_site_label_1
_geom_angle_atom_site_label_2
_geom_angle_atom_site_label_3
_geom_angle
_geom_angle_site_symmetry_1
_geom_angle_site_symmetry_3
_geom_angle_publ_flag
C8 N1 C1 108.45(12) . . ?
C8 N1 C9 125.67(15) . . ?
C1 N1 C9 125.66(14) . . ?
N1 C1 C2 130.08(14) . . ?
N1 C1 C6 107.42(13) . . ?
C2 C1 C6 122.49(15) . . ?
C3 C2 C1 117.03(15) . . ?
C3 C2 H2 121.5 . . ?
C1 C2 H2 121.5 . . ?
C2 C3 C4 121.75(15) . . ?
C2 C3 H3 119.1 . . ?
C4 C3 H3 119.1 . . ?
C5 C4 C3 120.88(16) . . ?
C5 C4 H4 119.6 . . ?
C3 C4 H4 119.6 . . ?
C4 C5 C6 118.82(15) . . ?
C4 C5 H5 120.6 . . ?
C6 C5 H5 120.6 . . ?
C5 C6 C1 119.03(13) . . ?
C5 C6 C7 133.65(13) . . ?
C1 C6 C7 107.32(13) . . ?
C8 C7 C6 106.00(12) . . ?
C8 C7 C10 126.02(14) . . ?
C6 C7 C10 127.92(13) . . ?
C7 C8 N1 110.81(13) . . ?
C7 C8 H8 124.6 . . ?
N1 C8 H8 124.6 . . ?
N1 C9 H9A 109.5 . . ?
N1 C9 H9B 109.5 . . ?
H9A C9 H9B 109.5 . . ?
N1 C9 H9C 109.5 . . ?
H9A C9 H9C 109.5 . . ?
H9B C9 H9C 109.5 . . ?
C7 C10 C11 117.04(12) . . ?
C7 C10 H10A 108.0 . . ?
C11 C10 H10A 108.0 . . ?
C7 C10 H10B 108.0 . . ?
C11 C10 H10B 108.0 . . ?
H10A C10 H10B 107.3 . . ?
C12 C11 C16 117.24(12) . . ?
C12 C11 C10 123.67(12) . . ?
C16 C11 C10 119.09(12) . . ?
C13 C12 C11 121.08(12) . . ?
C13 C12 H12 119.5 . . ?
C11 C12 H12 119.5 . . ?
C12 C13 C14 121.60(12) . . ?
C12 C13 H13 119.2 . . ?
C14 C13 H13 119.2 . . ?
C15 C14 C13 117.38(12) . . ?
C15 C14 C17 123.48(12) . . ?
C13 C14 C17 119.13(12) . . ?
C16 C15 C14 120.86(12) . . ?
C16 C15 H15 119.6 . . ?
C14 C15 H15 119.6 . . ?
C15 C16 C11 121.82(13) . . ?
C15 C16 H16 119.1 . . ?
C11 C16 H16 119.1 . . ?
C14 C17 C19 122.76(13) . . ?
C14 C17 C18 121.83(13) . . ?
C19 C17 C18 59.08(11) . . ?
C14 C17 H17 114.1 . . ?
C19 C17 H17 114.1 . . ?
C18 C17 H17 114.1 . . ?
C19 C18 C17 60.30(11) . . ?
C19 C18 H18A 117.7 . . ?
C17 C18 H18A 117.7 . . ?
C19 C18 H18B 117.7 . . ?
C17 C18 H18B 117.7 . . ?
H18A C18 H18B 114.9 . . ?
C18 C19 C17 60.62(10) . . ?
C18 C19 H19A 117.7 . . ?
C17 C19 H19A 117.7 . . ?
C18 C19 H19B 117.7 . . ?
C17 C19 H19B 117.7 . . ?
H19A C19 H19B 114.8 . . ?

loop_
_geom_bond_atom_site_label_1
_geom_bond_atom_site_label_2
_geom_bond_distance
_geom_bond_site_symmetry_2
_geom_bond_publ_flag
N1 C8 1.3688(19) . ?
N1 C1 1.3779(19) . ?
N1 C9 1.449(2) . ?
C1 C2 1.385(2) . ?
C1 C6 1.4069(19) . ?
C2 C3 1.379(3) . ?
C2 H2 0.9400 . ?
C3 C4 1.395(3) . ?
C3 H3 0.9400 . ?
C4 C5 1.380(2) . ?
C4 H4 0.9400 . ?
C5 C6 1.395(2) . ?
C5 H5 0.9400 . ?
C6 C7 1.4342(19) . ?
C7 C8 1.361(2) . ?
C7 C10 1.4970(19) . ?
C8 H8 0.9400 . ?
C9 H9A 0.9700 . ?
C9 H9B 0.9700 . ?
C9 H9C 0.9700 . ?
C10 C11 1.5151(19) . ?
C10 H10A 0.9800 . ?
C10 H10B 0.9800 . ?
C11 C12 1.3874(18) . ?
C11 C16 1.3905(19) . ?
C12 C13 1.3840(19) . ?
C12 H12 0.9400 . ?
C13 C14 1.3907(18) . ?
C13 H13 0.9400 . ?
C14 C15 1.3895(19) . ?
C14 C17 1.4870(19) . ?
C15 C16 1.383(2) . ?
C15 H15 0.9400 . ?
C16 H16 0.9400 . ?
C17 C19 1.495(2) . ?
C17 C18 1.500(2) . ?
C17 H17 0.9900 . ?
C18 C19 1.477(3) . ?
C18 H18A 0.9800 . ?
C18 H18B 0.9800 . ?
C19 H19A 0.9800 . ?
C19 H19B 0.9800 . ?

loop_
_geom_torsion_atom_site_label_1
_geom_torsion_atom_site_label_2
_geom_torsion_atom_site_label_3
_geom_torsion_atom_site_label_4
_geom_torsion
_geom_torsion_site_symmetry_1
_geom_torsion_site_symmetry_2
_geom_torsion_site_symmetry_3
_geom_torsion_site_symmetry_4
_geom_torsion_publ_flag
C8 N1 C1 C2 179.85(15) . . . . ?
C9 N1 C1 C2 -5.4(3) . . . . ?
C8 N1 C1 C6 0.40(15) . . . . ?
C9 N1 C1 C6 175.14(15) . . . . ?
N1 C1 C2 C3 179.94(15) . . . . ?
C6 C1 C2 C3 -0.7(2) . . . . ?
C1 C2 C3 C4 0.1(2) . . . . ?
C2 C3 C4 C5 0.5(3) . . . . ?
C3 C4 C5 C6 -0.5(2) . . . . ?
C4 C5 C6 C1 -0.1(2) . . . . ?
C4 C5 C6 C7 -179.75(15) . . . . ?
N1 C1 C6 C5 -179.79(13) . . . . ?
C2 C1 C6 C5 0.7(2) . . . . ?
N1 C1 C6 C7 -0.06(15) . . . . ?
C2 C1 C6 C7 -179.56(13) . . . . ?
C5 C6 C7 C8 179.37(15) . . . . ?
C1 C6 C7 C8 -0.30(15) . . . . ?
C5 C6 C7 C10 2.0(3) . . . . ?
C1 C6 C7 C10 -177.70(13) . . . . ?
C6 C7 C8 N1 0.56(16) . . . . ?
C10 C7 C8 N1 178.02(13) . . . . ?
C1 N1 C8 C7 -0.62(17) . . . . ?
C9 N1 C8 C7 -175.35(15) . . . . ?
C8 C7 C10 C11 104.81(17) . . . . ?
C6 C7 C10 C11 -78.29(19) . . . . ?
C7 C10 C11 C12 17.0(2) . . . . ?
C7 C10 C11 C16 -163.58(13) . . . . ?
C16 C11 C12 C13 -0.4(2) . . . . ?
C10 C11 C12 C13 179.01(13) . . . . ?
C11 C12 C13 C14 -1.0(2) . . . . ?
C12 C13 C14 C15 1.3(2) . . . . ?
C12 C13 C14 C17 -179.50(12) . . . . ?
C13 C14 C15 C16 -0.2(2) . . . . ?
C17 C14 C15 C16 -179.45(13) . . . . ?
C14 C15 C16 C11 -1.1(2) . . . . ?
C12 C11 C16 C15 1.4(2) . . . . ?
C10 C11 C16 C15 -178.02(13) . . . . ?
C15 C14 C17 C19 22.7(2) . . . . ?
C13 C14 C17 C19 -156.48(15) . . . . ?
C15 C14 C17 C18 -48.6(2) . . . . ?
C13 C14 C17 C18 132.16(15) . . . . ?
C14 C17 C18 C19 111.75(16) . . . . ?
C14 C17 C19 C18 -110.23(16) . . . . ?
